data_4502647
loop_
_publ_author_name
'Yi, Fei-Yan'
'Lin, Qi-Pu'
'Zhou, Tian-Hua'
'Mao, Jiang-Gao'

_publ_section_title
;
 A Series of Novel Lanthanide(III) Trisulfonates Based on Dinuclear
 Clusters
;
_journal_issue 4
_journal_name_full 'Crystal Growth &amp; Design'
_journal_page_first 1788
_journal_paper_doi 10.1021/cg901463f
_journal_volume 10
_journal_year 2010
_chemical_formula_sum 'C60 H62 N8 O32 S6 Tb2'
_chemical_formula_weight 1917.38
_chemical_name_systematic
; 
 ? 
;
_space_group_IT_number 14
_symmetry_cell_setting monoclinic
_symmetry_space_group_name_Hall '-P 2ybc'
_symmetry_space_group_name_H-M 'P 1 21/c 1'
_atom_sites_solution_hydrogens geom
_atom_sites_solution_primary direct
_atom_sites_solution_secondary difmap
_audit_creation_method SHELXL-97
_cell_angle_alpha 90.00
_cell_angle_beta 101.368(4)
_cell_angle_gamma 90.00
_cell_formula_units_Z 4
_cell_length_a 14.766(4)
_cell_length_b 19.555(5)
_cell_length_c 25.009(7)
_cell_measurement_reflns_used 15229
_cell_measurement_temperature 293(2)
_cell_measurement_theta_max 27.4719
_cell_measurement_theta_min 3.0007
_cell_volume 7080(3)
_computing_cell_refinement 'CrystalClear (Rigaku/MSC Inc., 2005)'
_computing_data_collection 'CrystalClear (Rigaku/MSC Inc., 2005)'
_computing_data_reduction 'CrystalClear (Rigaku/MSC Inc., 2005)'
_computing_structure_refinement 'SHELXL-97 (Sheldrick, 1997)'
_computing_structure_solution 'SHELXS-97 (Sheldrick, 1990)'
_diffrn_ambient_temperature 293(2)
_diffrn_detector_area_resol_mean 14.6306
_diffrn_measured_fraction_theta_full 0.989
_diffrn_measured_fraction_theta_max 0.989
_diffrn_measurement_device_type 'Mercury70 (2x2 bin mode)'
_diffrn_measurement_method CCD_Profile_fitting
_diffrn_radiation_monochromator graphite
_diffrn_radiation_source 'fine-focus sealed tube'
_diffrn_radiation_type MoK\a
_diffrn_radiation_wavelength 0.71073
_diffrn_reflns_av_R_equivalents 0.0641
_diffrn_reflns_av_sigmaI/netI 0.0631
_diffrn_reflns_limit_h_max 19
_diffrn_reflns_limit_h_min -19
_diffrn_reflns_limit_k_max 25
_diffrn_reflns_limit_k_min -25
_diffrn_reflns_limit_l_max 32
_diffrn_reflns_limit_l_min -32
_diffrn_reflns_number 54567
_diffrn_reflns_theta_full 27.49
_diffrn_reflns_theta_max 27.49
_diffrn_reflns_theta_min 2.21
_exptl_absorpt_coefficient_mu 2.255
_exptl_absorpt_correction_T_max 1
_exptl_absorpt_correction_T_min 0.618
_exptl_absorpt_correction_type multi-scan
_exptl_crystal_colour buff
_exptl_crystal_density_diffrn 1.799
_exptl_crystal_density_method 'not measured'
_exptl_crystal_description prism
_exptl_crystal_F_000 3840
_exptl_crystal_size_max 0.25
_exptl_crystal_size_mid 0.1
_exptl_crystal_size_min 0.05
_refine_diff_density_max 1.396
_refine_diff_density_min -1.429
_refine_diff_density_rms 0.135
_refine_ls_extinction_method shelxl
_refine_ls_goodness_of_fit_ref 1.141
_refine_ls_hydrogen_treatment constr
_refine_ls_matrix_type full
_refine_ls_number_parameters 982
_refine_ls_number_reflns 16066
_refine_ls_number_restraints 0
_refine_ls_restrained_S_all 1.141
_refine_ls_R_factor_all 0.0854
_refine_ls_R_factor_gt 0.0648
_refine_ls_shift/su_max 0.107
_refine_ls_shift/su_mean 0.002
_refine_ls_structure_factor_coef Fsqd
_refine_ls_weighting_details 'calc w=1/[\s^2^(Fo^2^)+(0.0464P)^2^+19.6143P] where P=(Fo^2^+2Fc^2^)/3'
_refine_ls_weighting_scheme calc
_refine_ls_wR_factor_gt 0.1366
_refine_ls_wR_factor_ref 0.1495
_reflns_number_gt 12854
_reflns_number_total 16066
_reflns_threshold_expression >2sigma(I)
_cod_data_source_file cg901463f_si_001.cif
_cod_data_source_block 7
_cod_depositor_comments
;
The following automatic conversions were performed:

'_exptl_absorpt_correction_type' value 'Multi-scan' changed to
'multi-scan' according to
/home/saulius/struct/CIF-dictionaries/cif_core.dic dictionary named
'cif_core.dic' version 2.4.2 from 2011-04-26.

Automatic conversion script
Id: cif_fix_values 1715 2011-07-08 13:25:40Z adriana 
;
_cod_original_cell_volume 7079(3)
_cod_original_sg_symbol_H-M P2(1)/c
_cod_database_code 4502647

loop_
_symmetry_equiv_pos_as_xyz
'x, y, z'
'-x, y+1/2, -z+1/2'
'-x, -y, -z'
'x, -y-1/2, z-1/2'

loop_
_atom_site_label
_atom_site_type_symbol
_atom_site_fract_x
_atom_site_fract_y
_atom_site_fract_z
_atom_site_U_iso_or_equiv
_atom_site_adp_type
_atom_site_occupancy
_atom_site_symmetry_multiplicity
_atom_site_calc_flag
_atom_site_refinement_flags
Tb1 Tb 0.33079(2) 0.722550(15) 0.190529(12) 0.03112(9) Uani 1 1 d .
Tb2 Tb 0.18722(2) 0.735686(15) 0.307417(12) 0.03232(9) Uani 1 1 d .
S1 S 0.18181(11) 0.86339(8) 0.14010(6) 0.0345(3) Uani 1 1 d .
S2 S 0.31284(15) 1.10049(9) 0.24313(9) 0.0528(5) Uani 1 1 d .
S3 S 0.35719(13) 0.86312(9) 0.35645(6) 0.0418(4) Uani 1 1 d .
S4 S 0.15879(12) 0.59731(8) 0.14489(7) 0.0377(4) Uani 1 1 d .
S5 S 0.21865(15) 0.36075(9) 0.26311(9) 0.0564(5) Uani 1 1 d .
S6 S 0.33884(12) 0.60161(8) 0.35891(7) 0.0385(4) Uani 1 1 d .
N1 N 0.4375(4) 0.8209(3) 0.1797(2) 0.0409(13) Uani 1 1 d .
N2 N 0.3764(4) 0.7308(3) 0.0979(2) 0.0418(13) Uani 1 1 d .
N3 N 0.1360(4) 0.7478(3) 0.3998(2) 0.0469(14) Uani 1 1 d .
N4 N 0.0940(4) 0.8415(3) 0.3185(2) 0.0430(14) Uani 1 1 d .
N5 N -0.1895(11) 0.6927(10) -0.0757(6) 0.164(6) Uani 1 1 d .
N6 N -0.2230(10) 0.5956(7) -0.0147(6) 0.147(5) Uani 1 1 d .
N7 N 0.2835(6) 0.3947(4) 0.4493(4) 0.075(2) Uani 1 1 d .
N8 N 0.3306(5) 0.2802(3) 0.3984(3) 0.0527(16) Uani 1 1 d .
C1 C 0.2730(4) 0.8674(3) 0.2471(2) 0.0330(13) Uani 1 1 d .
C2 C 0.2412(4) 0.9055(3) 0.1995(2) 0.0315(13) Uani 1 1 d .
C3 C 0.2531(5) 0.9755(3) 0.1977(3) 0.0377(15) Uani 1 1 d .
H3A H 0.2326 0.9991 0.1652 0.045 Uiso 1 1 calc R
C4 C 0.2953(5) 1.0110(3) 0.2440(3) 0.0410(16) Uani 1 1 d .
C5 C 0.3239(5) 0.9753(3) 0.2920(3) 0.0410(16) Uani 1 1 d .
H5A H 0.3511 0.9986 0.3235 0.049 Uiso 1 1 calc R
C6 C 0.3125(5) 0.9051(3) 0.2936(3) 0.0362(14) Uani 1 1 d .
C7 C 0.2482(4) 0.5938(3) 0.2526(2) 0.0324(13) Uani 1 1 d .
C8 C 0.2067(4) 0.5550(3) 0.2065(2) 0.0317(13) Uani 1 1 d .
C9 C 0.1982(5) 0.4845(3) 0.2098(3) 0.0390(15) Uani 1 1 d .
H9A H 0.1717 0.4598 0.1789 0.047 Uiso 1 1 calc R
C10 C 0.2287(5) 0.4505(3) 0.2585(3) 0.0397(15) Uani 1 1 d .
C11 C 0.2711(4) 0.4865(3) 0.3042(3) 0.0403(15) Uani 1 1 d .
H11A H 0.2923 0.4639 0.3370 0.048 Uiso 1 1 calc R
C12 C 0.2817(5) 0.5570(3) 0.3007(3) 0.0350(14) Uani 1 1 d .
C13 C 0.4697(5) 0.8654(4) 0.2197(3) 0.0479(18) Uani 1 1 d .
H13A H 0.4718 0.8519 0.2555 0.058 Uiso 1 1 calc R
C14 C 0.5000(5) 0.9308(4) 0.2103(4) 0.057(2) Uani 1 1 d .
H14A H 0.5216 0.9601 0.2393 0.069 Uiso 1 1 calc R
C15 C 0.4977(5) 0.9513(4) 0.1578(4) 0.061(2) Uani 1 1 d .
H15A H 0.5143 0.9958 0.1507 0.073 Uiso 1 1 calc R
C16 C 0.4705(5) 0.9057(4) 0.1150(3) 0.0521(19) Uani 1 1 d .
C17 C 0.4723(6) 0.9229(5) 0.0594(4) 0.065(2) Uani 1 1 d .
H17A H 0.4936 0.9656 0.0511 0.078 Uiso 1 1 calc R
C18 C 0.4436(6) 0.8777(5) 0.0197(4) 0.066(3) Uani 1 1 d .
H18A H 0.4454 0.8897 -0.0160 0.079 Uiso 1 1 calc R
C19 C 0.4101(5) 0.8115(4) 0.0304(3) 0.0500(19) Uani 1 1 d .
C20 C 0.3808(5) 0.7631(5) -0.0105(3) 0.059(2) Uani 1 1 d .
H20A H 0.3813 0.7737 -0.0467 0.071 Uiso 1 1 calc R
C21 C 0.3516(6) 0.7003(5) 0.0027(3) 0.062(2) Uani 1 1 d .
H21A H 0.3329 0.6676 -0.0242 0.075 Uiso 1 1 calc R
C22 C 0.3501(5) 0.6856(4) 0.0578(3) 0.0509(18) Uani 1 1 d .
H22A H 0.3299 0.6427 0.0665 0.061 Uiso 1 1 calc R
C23 C 0.4075(4) 0.7929(4) 0.0845(3) 0.0397(15) Uani 1 1 d .
C24 C 0.4385(4) 0.8402(4) 0.1274(3) 0.0426(16) Uani 1 1 d .
C25 C 0.1540(6) 0.7013(5) 0.4391(3) 0.061(2) Uani 1 1 d .
H25A H 0.1751 0.6586 0.4307 0.073 Uiso 1 1 calc R
C26 C 0.1425(6) 0.7136(6) 0.4926(4) 0.074(3) Uani 1 1 d .
H26A H 0.1558 0.6795 0.5189 0.089 Uiso 1 1 calc R
C27 C 0.1124(6) 0.7747(6) 0.5055(4) 0.071(3) Uani 1 1 d .
H27A H 0.1053 0.7836 0.5410 0.085 Uiso 1 1 calc R
C28 C 0.0914(5) 0.8259(5) 0.4648(3) 0.060(2) Uani 1 1 d .
C29 C 0.0568(7) 0.8913(7) 0.4754(4) 0.086(4) Uani 1 1 d .
H29A H 0.0470 0.9016 0.5101 0.103 Uiso 1 1 calc R
C30 C 0.0383(7) 0.9381(6) 0.4355(4) 0.078(3) Uani 1 1 d .
H30A H 0.0179 0.9811 0.4436 0.093 Uiso 1 1 calc R
C31 C 0.0488(5) 0.9240(4) 0.3809(4) 0.055(2) Uani 1 1 d .
C32 C 0.0302(6) 0.9720(5) 0.3387(4) 0.064(2) Uani 1 1 d .
H32A H 0.0104 1.0157 0.3454 0.077 Uiso 1 1 calc R
C33 C 0.0411(6) 0.9543(4) 0.2877(4) 0.063(2) Uani 1 1 d .
H33A H 0.0281 0.9855 0.2592 0.075 Uiso 1 1 calc R
C34 C 0.0721(5) 0.8885(4) 0.2791(3) 0.0503(18) Uani 1 1 d .
H34A H 0.0780 0.8766 0.2439 0.060 Uiso 1 1 calc R
C35 C 0.0822(5) 0.8590(4) 0.3696(3) 0.0450(17) Uani 1 1 d .
C36 C 0.1035(5) 0.8091(5) 0.4120(3) 0.0506(19) Uani 1 1 d .
C37 C -0.1714(15) 0.7431(13) -0.1092(8) 0.174(9) Uani 1 1 d .
H37A H -0.1902 0.7374 -0.1466 0.208 Uiso 1 1 calc R
C38 C -0.1244(11) 0.8050(10) -0.0891(8) 0.133(6) Uani 1 1 d .
H38A H -0.1108 0.8372 -0.1137 0.160 Uiso 1 1 calc R
C39 C -0.0998(8) 0.8170(10) -0.0352(8) 0.137(6) Uani 1 1 d .
H39A H -0.0717 0.8576 -0.0213 0.165 Uiso 1 1 calc R
C40 C -0.1202(7) 0.7626(9) -0.0006(5) 0.091(4) Uani 1 1 d .
C41 C -0.0939(9) 0.7722(12) 0.0533(10) 0.177(10) Uani 1 1 d .
H41A H -0.0613 0.8114 0.0666 0.212 Uiso 1 1 calc R
C42 C -0.1179(11) 0.7182(11) 0.0927(7) 0.125(6) Uani 1 1 d .
H42A H -0.1064 0.7246 0.1303 0.150 Uiso 1 1 calc R
C43 C -0.1590(9) 0.6576(11) 0.0675(7) 0.128(6) Uani 1 1 d .
C44 C -0.1703(15) 0.605(3) 0.105(2) 0.35(4) Uani 1 1 d .
H44A H -0.1432 0.6049 0.1415 0.424 Uiso 1 1 calc R
C45 C -0.2151(18) 0.564(3) 0.0843(13) 0.27(3) Uani 1 1 d .
H45A H -0.2402 0.5361 0.1079 0.320 Uiso 1 1 calc R
C46 C -0.2446(12) 0.5434(9) 0.0222(13) 0.203(12) Uani 1 1 d .
H46A H -0.2730 0.5022 0.0105 0.243 Uiso 1 1 calc R
C47 C -0.1810(8) 0.6491(8) 0.0150(6) 0.096(4) Uani 1 1 d .
C48 C -0.1610(9) 0.7056(8) -0.0210(8) 0.113(5) Uani 1 1 d .
C49 C 0.2647(9) 0.4510(6) 0.4753(6) 0.107(4) Uani 1 1 d .
H49A H 0.2369 0.4879 0.4549 0.128 Uiso 1 1 calc R
C50 C 0.2852(11) 0.4564(9) 0.5317(7) 0.133(7) Uani 1 1 d .
H50A H 0.2696 0.4959 0.5486 0.159 Uiso 1 1 calc R
C51 C 0.3285(11) 0.4032(11) 0.5624(6) 0.133(7) Uani 1 1 d .
H51A H 0.3441 0.4072 0.6001 0.159 Uiso 1 1 calc R
C52 C 0.3486(8) 0.3448(8) 0.5378(4) 0.091(4) Uani 1 1 d .
C53 C 0.3935(9) 0.2874(10) 0.5670(5) 0.118(6) Uani 1 1 d .
H53A H 0.4094 0.2891 0.6049 0.142 Uiso 1 1 calc R
C54 C 0.4131(8) 0.2313(9) 0.5411(5) 0.109(5) Uani 1 1 d .
H54A H 0.4403 0.1942 0.5614 0.131 Uiso 1 1 calc R
C55 C 0.3933(6) 0.2270(5) 0.4833(4) 0.066(3) Uani 1 1 d .
C56 C 0.4146(6) 0.1705(5) 0.4532(5) 0.079(3) Uani 1 1 d .
H56A H 0.4411 0.1318 0.4714 0.095 Uiso 1 1 calc R
C57 C 0.3972(6) 0.1717(5) 0.3984(5) 0.076(3) Uani 1 1 d .
H57A H 0.4149 0.1352 0.3789 0.091 Uiso 1 1 calc R
C58 C 0.3532(6) 0.2270(5) 0.3717(4) 0.066(2) Uani 1 1 d .
H58A H 0.3390 0.2270 0.3337 0.079 Uiso 1 1 calc R
C59 C 0.3494(5) 0.2828(5) 0.4543(3) 0.054(2) Uani 1 1 d .
C60 C 0.3248(6) 0.3432(5) 0.4798(4) 0.062(2) Uani 1 1 d .
O1 O 0.2646(3) 0.7996(2) 0.24796(16) 0.0335(9) Uani 1 1 d .
O2 O 0.2345(3) 0.8013(2) 0.13411(16) 0.0353(10) Uani 1 1 d .
O3 O 0.1784(4) 0.9103(2) 0.09552(18) 0.0492(13) Uani 1 1 d .
O4 O 0.0912(3) 0.8458(3) 0.15051(19) 0.0441(11) Uani 1 1 d .
O5 O 0.4056(5) 1.1112(4) 0.2711(4) 0.123(4) Uani 1 1 d .
O6 O 0.2478(5) 1.1290(3) 0.2742(3) 0.092(2) Uani 1 1 d .
O7 O 0.2888(6) 1.1226(3) 0.1887(3) 0.094(2) Uani 1 1 d .
O8 O 0.2937(3) 0.8076(2) 0.36171(18) 0.0451(12) Uani 1 1 d .
O9 O 0.3585(5) 0.9131(3) 0.3984(2) 0.079(2) Uani 1 1 d .
O10 O 0.4476(4) 0.8373(4) 0.3521(2) 0.0723(18) Uani 1 1 d .
O11 O 0.2560(3) 0.6619(2) 0.25044(15) 0.0304(9) Uani 1 1 d .
O12 O 0.2257(3) 0.6502(2) 0.13663(17) 0.0425(11) Uani 1 1 d .
O13 O 0.1478(4) 0.5465(3) 0.10254(19) 0.0531(14) Uani 1 1 d .
O14 O 0.0728(3) 0.6278(3) 0.1524(2) 0.0507(13) Uani 1 1 d .
O15 O 0.3068(5) 0.3333(4) 0.2633(6) 0.163(5) Uani 1 1 d .
O16 O 0.1969(7) 0.3470(4) 0.3158(3) 0.123(3) Uani 1 1 d .
O17 O 0.1487(5) 0.3390(3) 0.2200(3) 0.084(2) Uani 1 1 d .
O18 O 0.2774(3) 0.6594(2) 0.36495(18) 0.0451(12) Uani 1 1 d .
O19 O 0.3489(4) 0.5551(3) 0.4038(2) 0.0606(16) Uani 1 1 d .
O20 O 0.4256(3) 0.6258(3) 0.3476(2) 0.0573(14) Uani 1 1 d .
O1W O 0.4157(4) 0.6191(3) 0.1874(2) 0.0554(14) Uani 1 1 d .
O2W O 0.4482(4) 0.7183(3) 0.2696(2) 0.0568(14) Uani 1 1 d .
O3W O 0.0768(3) 0.6477(3) 0.3045(2) 0.0557(14) Uani 1 1 d .
O4W O 0.0781(3) 0.7403(3) 0.22186(19) 0.0445(12) Uani 1 1 d .
O5W O 0.4980(7) 1.0033(5) 0.4455(4) 0.139(4) Uani 1 1 d .
O6W O 0.3623(7) 0.5147(4) 0.1154(3) 0.126(3) Uani 1 1 d .
O7W O -0.0925(4) 0.6977(4) 0.2752(4) 0.115(3) Uani 1 1 d .
O8W O 0.3619(7) 0.3803(6) 0.1494(4) 0.148(4) Uani 1 1 d .
O9W O 0.0700(8) 0.4217(7) 0.3583(6) 0.204(6) Uani 1 1 d .
O10W O 0.3739(8) 0.2542(6) 0.2002(5) 0.166(5) Uani 1 1 d .
O11W O 0.0823(10) 0.5460(7) 0.3771(6) 0.224(7) Uani 1 1 d .
O12W O -0.0330(15) 0.9912(14) -0.0596(9) 0.170(10) Uani 0.50 1 d P
O13W O -0.047(2) 1.0549(13) -0.0032(13) 0.242(17) Uani 0.50 1 d P

loop_
_atom_site_aniso_label
_atom_site_aniso_U_11
_atom_site_aniso_U_22
_atom_site_aniso_U_33
_atom_site_aniso_U_23
_atom_site_aniso_U_13
_atom_site_aniso_U_12
Tb1 0.03494(17) 0.03100(16) 0.02744(16) -0.00014(11) 0.00616(12) -0.00209(11)
Tb2 0.03776(17) 0.03127(16) 0.02830(16) 0.00124(12) 0.00741(12) 0.00142(12)
S1 0.0438(9) 0.0320(8) 0.0249(7) 0.0012(6) 0.0001(6) 0.0018(6)
S2 0.0634(12) 0.0289(9) 0.0599(12) 0.0002(8) -0.0030(10) -0.0009(8)
S3 0.0572(11) 0.0392(9) 0.0249(8) 0.0022(6) -0.0020(7) -0.0093(8)
S4 0.0448(9) 0.0329(8) 0.0311(8) -0.0002(6) -0.0024(7) -0.0069(7)
S5 0.0677(13) 0.0278(9) 0.0660(13) 0.0039(8) -0.0056(10) -0.0038(8)
S6 0.0507(10) 0.0298(8) 0.0302(8) 0.0022(6) -0.0036(7) 0.0029(7)
N1 0.036(3) 0.043(3) 0.044(3) 0.002(3) 0.010(2) -0.005(2)
N2 0.043(3) 0.048(4) 0.038(3) -0.002(3) 0.015(3) 0.001(3)
N3 0.051(4) 0.056(4) 0.035(3) 0.003(3) 0.011(3) 0.003(3)
N4 0.039(3) 0.046(3) 0.044(3) -0.001(3) 0.009(3) 0.008(3)
N5 0.165(13) 0.26(2) 0.074(8) -0.015(11) 0.044(9) -0.016(13)
N6 0.161(12) 0.091(9) 0.169(13) -0.025(9) -0.013(10) 0.012(8)
N7 0.074(5) 0.063(5) 0.093(6) -0.004(5) 0.027(5) -0.008(4)
N8 0.060(4) 0.049(4) 0.045(4) 0.001(3) 0.001(3) -0.009(3)
C1 0.040(3) 0.027(3) 0.031(3) 0.000(2) 0.007(3) 0.003(3)
C2 0.040(3) 0.027(3) 0.027(3) 0.003(2) 0.005(3) 0.000(2)
C3 0.048(4) 0.031(3) 0.031(3) 0.002(3) -0.001(3) 0.004(3)
C4 0.053(4) 0.030(3) 0.039(4) -0.007(3) 0.007(3) 0.001(3)
C5 0.055(4) 0.034(4) 0.030(3) -0.006(3) 0.000(3) -0.003(3)
C6 0.048(4) 0.029(3) 0.030(3) 0.001(2) 0.005(3) 0.003(3)
C7 0.036(3) 0.029(3) 0.032(3) -0.001(2) 0.007(3) -0.001(2)
C8 0.038(3) 0.029(3) 0.027(3) 0.000(2) 0.002(3) 0.000(2)
C9 0.045(4) 0.029(3) 0.043(4) -0.006(3) 0.007(3) -0.005(3)
C10 0.044(4) 0.030(3) 0.044(4) 0.006(3) 0.005(3) -0.003(3)
C11 0.042(4) 0.031(3) 0.045(4) 0.006(3) 0.001(3) 0.000(3)
C12 0.046(4) 0.024(3) 0.034(3) -0.003(2) 0.006(3) -0.001(3)
C13 0.038(4) 0.054(5) 0.052(4) 0.000(4) 0.010(3) -0.010(3)
C14 0.054(5) 0.050(5) 0.067(6) -0.013(4) 0.010(4) -0.015(4)
C15 0.048(5) 0.044(5) 0.089(7) 0.015(4) 0.007(4) -0.011(3)
C16 0.039(4) 0.055(5) 0.063(5) 0.016(4) 0.014(4) 0.002(3)
C17 0.061(5) 0.057(5) 0.082(7) 0.035(5) 0.023(5) 0.002(4)
C18 0.052(5) 0.090(7) 0.061(6) 0.036(5) 0.022(4) 0.014(5)
C19 0.045(4) 0.071(5) 0.036(4) 0.011(4) 0.014(3) 0.009(4)
C20 0.047(4) 0.099(7) 0.035(4) 0.012(4) 0.017(3) 0.016(4)
C21 0.052(5) 0.109(8) 0.028(4) -0.015(4) 0.012(3) 0.005(5)
C22 0.054(5) 0.061(5) 0.039(4) -0.006(4) 0.014(3) 0.000(4)
C23 0.035(3) 0.046(4) 0.040(4) 0.009(3) 0.013(3) 0.005(3)
C24 0.032(3) 0.051(4) 0.047(4) 0.011(3) 0.013(3) 0.002(3)
C25 0.067(5) 0.076(6) 0.044(4) 0.017(4) 0.022(4) -0.001(4)
C26 0.065(6) 0.118(9) 0.041(5) 0.019(5) 0.017(4) -0.015(6)
C27 0.054(5) 0.122(9) 0.041(5) 0.001(5) 0.020(4) -0.013(5)
C28 0.045(4) 0.092(7) 0.044(5) -0.017(4) 0.010(4) -0.009(4)
C29 0.072(7) 0.133(10) 0.054(6) -0.043(6) 0.017(5) 0.007(6)
C30 0.081(7) 0.087(7) 0.065(6) -0.036(6) 0.014(5) 0.022(5)
C31 0.047(4) 0.052(5) 0.067(5) -0.017(4) 0.011(4) 0.007(4)
C32 0.052(5) 0.054(5) 0.083(7) -0.016(5) 0.006(4) 0.020(4)
C33 0.065(5) 0.048(5) 0.073(6) 0.003(4) 0.011(5) 0.013(4)
C34 0.044(4) 0.052(5) 0.056(5) 0.007(4) 0.013(4) 0.013(3)
C35 0.037(4) 0.056(5) 0.043(4) -0.016(3) 0.009(3) 0.003(3)
C36 0.043(4) 0.073(6) 0.038(4) -0.005(4) 0.015(3) -0.003(4)
C37 0.21(2) 0.23(3) 0.101(14) -0.035(15) 0.073(14) -0.027(18)
C38 0.110(12) 0.154(17) 0.141(15) 0.040(14) 0.037(11) 0.023(11)
C39 0.056(7) 0.194(18) 0.165(16) 0.060(15) 0.028(9) 0.026(9)
C40 0.048(6) 0.152(13) 0.069(7) -0.011(8) 0.004(5) 0.025(7)
C41 0.059(8) 0.24(2) 0.22(2) -0.142(19) 0.002(12) 0.009(11)
C42 0.084(10) 0.183(19) 0.103(12) -0.025(12) 0.003(8) 0.037(11)
C43 0.063(8) 0.192(18) 0.117(12) -0.012(13) -0.008(8) 0.066(10)
C44 0.070(15) 0.47(7) 0.53(7) 0.33(6) 0.09(3) 0.14(3)
C45 0.12(2) 0.51(7) 0.19(2) 0.22(3) 0.085(19) 0.19(3)
C46 0.102(13) 0.081(11) 0.42(4) 0.056(18) 0.052(19) 0.020(9)
C47 0.075(8) 0.110(11) 0.108(10) 0.008(9) 0.030(7) 0.024(7)
C48 0.074(8) 0.111(12) 0.157(15) -0.003(11) 0.027(9) 0.023(8)
C49 0.113(10) 0.063(7) 0.161(13) -0.034(8) 0.071(9) -0.014(6)
C50 0.134(14) 0.146(15) 0.144(15) -0.100(12) 0.091(12) -0.071(11)
C51 0.109(12) 0.22(2) 0.080(10) -0.044(12) 0.043(9) -0.079(13)
C52 0.075(7) 0.154(12) 0.048(6) -0.026(7) 0.020(5) -0.042(7)
C53 0.086(9) 0.22(2) 0.045(7) 0.023(9) 0.003(6) -0.052(11)
C54 0.077(8) 0.176(16) 0.065(8) 0.061(8) -0.012(6) -0.022(9)
C55 0.044(5) 0.090(7) 0.056(5) 0.030(5) -0.007(4) -0.015(4)
C56 0.053(5) 0.066(6) 0.111(9) 0.033(6) 0.000(5) -0.007(4)
C57 0.060(6) 0.058(6) 0.105(9) -0.002(6) 0.008(5) -0.006(4)
C58 0.072(6) 0.055(5) 0.068(6) -0.003(4) 0.012(5) -0.003(4)
C59 0.043(4) 0.071(6) 0.047(5) 0.012(4) 0.005(3) -0.016(4)
C60 0.052(5) 0.082(7) 0.055(5) -0.005(5) 0.017(4) -0.024(5)
O1 0.046(3) 0.026(2) 0.028(2) 0.0000(17) 0.0057(19) -0.0009(18)
O2 0.043(2) 0.038(2) 0.024(2) -0.0027(18) 0.0038(18) 0.0063(19)
O3 0.078(4) 0.038(3) 0.027(2) 0.010(2) 0.000(2) -0.001(2)
O4 0.035(2) 0.051(3) 0.044(3) 0.003(2) 0.002(2) 0.002(2)
O5 0.067(4) 0.061(4) 0.211(10) 0.031(5) -0.047(5) -0.021(3)
O6 0.125(6) 0.053(4) 0.098(5) -0.010(4) 0.026(5) 0.023(4)
O7 0.168(7) 0.042(3) 0.060(4) 0.017(3) -0.006(4) -0.016(4)
O8 0.059(3) 0.044(3) 0.030(2) 0.001(2) 0.003(2) -0.015(2)
O9 0.151(6) 0.052(4) 0.029(3) -0.004(2) 0.009(3) -0.025(4)
O10 0.053(3) 0.104(5) 0.055(4) 0.034(3) -0.001(3) 0.008(3)
O11 0.040(2) 0.022(2) 0.029(2) 0.0006(16) 0.0077(18) 0.0013(16)
O12 0.054(3) 0.041(3) 0.029(2) 0.001(2) 0.002(2) -0.014(2)
O13 0.081(4) 0.040(3) 0.032(3) -0.007(2) -0.005(2) -0.011(3)
O14 0.041(3) 0.047(3) 0.059(3) 0.004(2) -0.002(2) 0.004(2)
O15 0.062(5) 0.040(4) 0.383(17) 0.013(7) 0.032(7) 0.008(3)
O16 0.217(10) 0.072(5) 0.083(6) 0.018(4) 0.036(6) -0.038(6)
O17 0.110(5) 0.040(3) 0.086(5) -0.001(3) -0.023(4) -0.017(3)
O18 0.064(3) 0.039(3) 0.030(2) 0.001(2) 0.004(2) 0.017(2)
O19 0.103(5) 0.035(3) 0.035(3) 0.009(2) -0.007(3) -0.002(3)
O20 0.044(3) 0.057(3) 0.063(4) -0.003(3) -0.007(3) -0.003(2)
O1W 0.055(3) 0.051(3) 0.062(3) -0.003(3) 0.014(3) 0.014(2)
O2W 0.057(3) 0.054(3) 0.050(3) 0.007(3) -0.011(3) -0.012(3)
O3W 0.048(3) 0.052(3) 0.065(4) 0.012(3) 0.006(3) -0.013(2)
O4W 0.038(3) 0.051(3) 0.040(3) 0.005(2) -0.003(2) 0.003(2)
O5W 0.139(8) 0.158(9) 0.123(7) -0.059(7) 0.031(6) -0.053(7)
O6W 0.189(9) 0.095(6) 0.095(6) -0.029(5) 0.031(6) 0.041(6)
O7W 0.050(4) 0.075(5) 0.212(10) 0.008(6) 0.010(5) 0.004(3)
O8W 0.184(10) 0.172(10) 0.095(7) 0.007(6) 0.041(6) 0.082(8)
O9W 0.129(9) 0.217(14) 0.276(16) -0.107(12) 0.063(9) -0.075(9)
O10W 0.158(10) 0.143(10) 0.194(12) 0.037(8) 0.025(9) -0.015(8)
O11W 0.260(15) 0.174(12) 0.245(14) 0.135(11) 0.071(12) -0.036(11)
O12W 0.156(19) 0.22(3) 0.145(18) 0.057(18) 0.053(15) 0.121(19)
O13W 0.22(3) 0.14(2) 0.29(3) 0.07(2) -0.13(3) 0.01(2)

loop_
_atom_type_symbol
_atom_type_description
_atom_type_scat_dispersion_real
_atom_type_scat_dispersion_imag
_atom_type_scat_source
C C 0.0033 0.0016 'International Tables Vol C Tables 4.2.6.8 and 6.1.1.4'
H H 0.0000 0.0000 'International Tables Vol C Tables 4.2.6.8 and 6.1.1.4'
N N 0.0061 0.0033 'International Tables Vol C Tables 4.2.6.8 and 6.1.1.4'
O O 0.0106 0.0060 'International Tables Vol C Tables 4.2.6.8 and 6.1.1.4'
S S 0.1246 0.1234 'International Tables Vol C Tables 4.2.6.8 and 6.1.1.4'
Tb Tb -0.1723 4.1537 'International Tables Vol C Tables 4.2.6.8 and 6.1.1.4'

loop_
_geom_angle_atom_site_label_1
_geom_angle_atom_site_label_2
_geom_angle_atom_site_label_3
_geom_angle
_geom_angle_site_symmetry_1
_geom_angle_site_symmetry_3
O12 Tb1 O11 73.68(15) . .
O12 Tb1 O2W 139.52(17) . .
O11 Tb1 O2W 78.93(17) . .
O12 Tb1 O2 78.26(16) . .
O11 Tb1 O2 113.98(15) . .
O2W Tb1 O2 141.13(17) . .
O12 Tb1 O1W 76.12(18) . .
O11 Tb1 O1W 84.82(17) . .
O2W Tb1 O1W 72.21(19) . .
O2 Tb1 O1W 142.11(16) . .
O12 Tb1 O1 114.98(16) . .
O11 Tb1 O1 68.89(14) . .
O2W Tb1 O1 80.83(18) . .
O2 Tb1 O1 71.49(14) . .
O1W Tb1 O1 145.47(16) . .
O12 Tb1 N1 139.29(17) . .
O11 Tb1 N1 146.21(16) . .
O2W Tb1 N1 75.32(18) . .
O2 Tb1 N1 75.83(17) . .
O1W Tb1 N1 107.31(19) . .
O1 Tb1 N1 85.59(17) . .
O12 Tb1 N2 77.09(17) . .
O11 Tb1 N2 148.80(16) . .
O2W Tb1 N2 118.9(2) . .
O2 Tb1 N2 69.58(17) . .
O1W Tb1 N2 77.78(19) . .
O1 Tb1 N2 135.46(16) . .
N1 Tb1 N2 64.69(19) . .
O12 Tb1 Tb2 94.28(12) . .
O11 Tb1 Tb2 34.04(10) . .
O2W Tb1 Tb2 78.16(15) . .
O2 Tb1 Tb2 92.99(11) . .
O1W Tb1 Tb2 116.24(13) . .
O1 Tb1 Tb2 34.86(10) . .
N1 Tb1 Tb2 117.79(13) . .
N2 Tb1 Tb2 161.67(13) . .
O18 Tb2 O8 77.69(18) . .
O18 Tb2 O3W 81.86(18) . .
O8 Tb2 O3W 146.96(17) . .
O18 Tb2 O11 73.75(15) . .
O8 Tb2 O11 113.17(16) . .
O3W Tb2 O11 85.08(17) . .
O18 Tb2 O1 115.93(16) . .
O8 Tb2 O1 72.42(15) . .
O3W Tb2 O1 140.48(17) . .
O11 Tb2 O1 68.57(14) . .
O18 Tb2 O4W 141.29(17) . .
O8 Tb2 O4W 138.44(16) . .
O3W Tb2 O4W 70.37(17) . .
O11 Tb2 O4W 77.41(15) . .
O1 Tb2 O4W 75.33(15) . .
O18 Tb2 N4 136.12(18) . .
O8 Tb2 N4 76.25(18) . .
O3W Tb2 N4 102.2(2) . .
O11 Tb2 N4 149.65(16) . .
O1 Tb2 N4 88.70(17) . .
O4W Tb2 N4 77.51(18) . .
O18 Tb2 N3 74.68(18) . .
O8 Tb2 N3 72.94(18) . .
O3W Tb2 N3 76.8(2) . .
O11 Tb2 N3 145.41(17) . .
O1 Tb2 N3 140.10(18) . .
O4W Tb2 N3 121.91(18) . .
N4 Tb2 N3 64.2(2) . .
O18 Tb2 Tb1 95.25(12) . .
O8 Tb2 Tb1 94.10(12) . .
O3W Tb2 Tb1 113.50(14) . .
O11 Tb2 Tb1 33.39(10) . .
O1 Tb2 Tb1 35.19(10) . .
O4W Tb2 Tb1 72.99(12) . .
N4 Tb2 Tb1 121.19(14) . .
N3 Tb2 Tb1 164.86(14) . .
O3 S1 O4 113.4(3) . .
O3 S1 O2 112.8(3) . .
O4 S1 O2 110.4(3) . .
O3 S1 C2 106.8(3) . .
O4 S1 C2 106.3(3) . .
O2 S1 C2 106.6(3) . .
O7 S2 O5 117.7(5) . .
O7 S2 O6 109.4(5) . .
O5 S2 O6 110.6(5) . .
O7 S2 C4 107.9(4) . .
O5 S2 C4 105.5(4) . .
O6 S2 C4 104.9(4) . .
O9 S3 O10 114.4(4) . .
O9 S3 O8 111.0(3) . .
O10 S3 O8 111.4(4) . .
O9 S3 C6 106.3(3) . .
O10 S3 C6 106.3(3) . .
O8 S3 C6 106.8(3) . .
O13 S4 O14 114.0(3) . .
O13 S4 O12 111.3(3) . .
O14 S4 O12 111.0(3) . .
O13 S4 C8 106.6(3) . .
O14 S4 C8 106.9(3) . .
O12 S4 C8 106.6(3) . .
O17 S5 O15 115.3(6) . .
O17 S5 O16 112.5(5) . .
O15 S5 O16 107.4(7) . .
O17 S5 C10 108.0(3) . .
O15 S5 C10 106.8(4) . .
O16 S5 C10 106.3(4) . .
O19 S6 O20 113.8(3) . .
O19 S6 O18 112.1(3) . .
O20 S6 O18 110.9(3) . .
O19 S6 C12 107.0(3) . .
O20 S6 C12 107.4(3) . .
O18 S6 C12 105.1(3) . .
C13 N1 C24 117.7(6) . .
C13 N1 Tb1 123.4(5) . .
C24 N1 Tb1 115.9(4) . .
C22 N2 C23 117.8(6) . .
C22 N2 Tb1 123.5(5) . .
C23 N2 Tb1 116.3(4) . .
C25 N3 C36 117.9(7) . .
C25 N3 Tb2 123.4(6) . .
C36 N3 Tb2 117.7(5) . .
C34 N4 C35 117.4(6) . .
C34 N4 Tb2 122.5(5) . .
C35 N4 Tb2 118.6(5) . .
C37 N5 C48 115.0(18) . .
C47 N6 C46 109.0(16) . .
C49 N7 C60 117.3(11) . .
C58 N8 C59 121.8(8) . .
O1 C1 C6 122.4(5) . .
O1 C1 C2 121.6(5) . .
C6 C1 C2 116.0(6) . .
C3 C2 C1 122.0(6) . .
C3 C2 S1 118.5(5) . .
C1 C2 S1 119.5(5) . .
C2 C3 C4 120.4(6) . .
C2 C3 H3A 119.8 . .
C4 C3 H3A 119.8 . .
C5 C4 C3 118.9(6) . .
C5 C4 S2 119.4(5) . .
C3 C4 S2 121.7(5) . .
C4 C5 C6 120.6(6) . .
C4 C5 H5A 119.7 . .
C6 C5 H5A 119.7 . .
C5 C6 C1 122.0(6) . .
C5 C6 S3 117.1(5) . .
C1 C6 S3 120.7(5) . .
O11 C7 C12 121.7(5) . .
O11 C7 C8 121.8(5) . .
C12 C7 C8 116.5(6) . .
C9 C8 C7 120.8(6) . .
C9 C8 S4 119.4(5) . .
C7 C8 S4 119.6(5) . .
C10 C9 C8 120.9(6) . .
C10 C9 H9A 119.6 . .
C8 C9 H9A 119.6 . .
C9 C10 C11 119.9(6) . .
C9 C10 S5 121.2(5) . .
C11 C10 S5 118.8(5) . .
C10 C11 C12 119.4(6) . .
C10 C11 H11A 120.3 . .
C12 C11 H11A 120.3 . .
C11 C12 C7 122.4(6) . .
C11 C12 S6 118.7(5) . .
C7 C12 S6 118.9(5) . .
N1 C13 C14 123.4(7) . .
N1 C13 H13A 118.3 . .
C14 C13 H13A 118.3 . .
C15 C14 C13 119.0(8) . .
C15 C14 H14A 120.5 . .
C13 C14 H14A 120.5 . .
C14 C15 C16 120.0(7) . .
C14 C15 H15A 120.0 . .
C16 C15 H15A 120.0 . .
C15 C16 C24 118.0(7) . .
C15 C16 C17 122.5(8) . .
C24 C16 C17 119.5(8) . .
C18 C17 C16 120.1(8) . .
C18 C17 H17A 120.0 . .
C16 C17 H17A 120.0 . .
C17 C18 C19 122.2(8) . .
C17 C18 H18A 118.9 . .
C19 C18 H18A 118.9 . .
C20 C19 C23 117.8(8) . .
C20 C19 C18 123.1(8) . .
C23 C19 C18 119.1(8) . .
C21 C20 C19 119.9(7) . .
C21 C20 H20A 120.1 . .
C19 C20 H20A 120.1 . .
C20 C21 C22 119.2(8) . .
C20 C21 H21A 120.4 . .
C22 C21 H21A 120.4 . .
N2 C22 C21 122.6(8) . .
N2 C22 H22A 118.7 . .
C21 C22 H22A 118.7 . .
N2 C23 C19 122.6(7) . .
N2 C23 C24 117.9(6) . .
C19 C23 C24 119.5(7) . .
N1 C24 C16 121.7(7) . .
N1 C24 C23 118.7(6) . .
C16 C24 C23 119.5(7) . .
N3 C25 C26 123.1(9) . .
N3 C25 H25A 118.4 . .
C26 C25 H25A 118.4 . .
C27 C26 C25 119.4(9) . .
C27 C26 H26A 120.3 . .
C25 C26 H26A 120.3 . .
C26 C27 C28 119.6(9) . .
C26 C27 H27A 120.2 . .
C28 C27 H27A 120.2 . .
C36 C28 C27 117.4(9) . .
C36 C28 C29 120.2(9) . .
C27 C28 C29 122.4(9) . .
C30 C29 C28 120.1(9) . .
C30 C29 H29A 119.9 . .
C28 C29 H29A 119.9 . .
C29 C30 C31 122.3(9) . .
C29 C30 H30A 118.8 . .
C31 C30 H30A 118.8 . .
C32 C31 C35 118.5(8) . .
C32 C31 C30 123.3(8) . .
C35 C31 C30 118.1(8) . .
C33 C32 C31 119.6(8) . .
C33 C32 H32A 120.2 . .
C31 C32 H32A 120.2 . .
C32 C33 C34 118.8(8) . .
C32 C33 H33A 120.6 . .
C34 C33 H33A 120.6 . .
N4 C34 C33 123.8(8) . .
N4 C34 H34A 118.1 . .
C33 C34 H34A 118.1 . .
N4 C35 C31 121.8(7) . .
N4 C35 C36 118.3(7) . .
C31 C35 C36 120.0(7) . .
N3 C36 C28 122.5(8) . .
N3 C36 C35 118.3(6) . .
C28 C36 C35 119.2(8) . .
N5 C37 C38 122.6(18) . .
N5 C37 H37A 118.7 . .
C38 C37 H37A 118.7 . .
C39 C38 C37 120.9(18) . .
C39 C38 H38A 119.5 . .
C37 C38 H38A 119.5 . .
C38 C39 C40 115.1(18) . .
C38 C39 H39A 122.4 . .
C40 C39 H39A 122.4 . .
C48 C40 C41 122(2) . .
C48 C40 C39 121.7(15) . .
C41 C40 C39 116(2) . .
C40 C41 C42 119.4(17) . .
C40 C41 H41A 120.3 . .
C42 C41 H41A 120.3 . .
C43 C42 C41 115.0(16) . .
C43 C42 H42A 122.5 . .
C41 C42 H42A 122.5 . .
C47 C43 C42 124(2) . .
C47 C43 C44 122(3) . .
C42 C43 C44 114(3) . .
C45 C44 C43 111(4) . .
C45 C44 H44A 124.3 . .
C43 C44 H44A 124.3 . .
C44 C45 C46 132(4) . .
C44 C45 H45A 114.3 . .
C46 C45 H45A 114.1 . .
N6 C46 C45 113(2) . .
N6 C46 H46A 123.3 . .
C45 C46 H46A 123.4 . .
C43 C47 N6 130.3(17) . .
C43 C47 C48 118.4(18) . .
N6 C47 C48 111.3(15) . .
C40 C48 N5 124.6(17) . .
C40 C48 C47 121.4(17) . .
N5 C48 C47 114.0(16) . .
N7 C49 C50 122.3(14) . .
N7 C49 H49A 118.9 . .
C50 C49 H49A 118.9 . .
C51 C50 C49 119.6(15) . .
C51 C50 H50A 120.2 . .
C49 C50 H50A 120.2 . .
C52 C51 C50 120.3(15) . .
C52 C51 H51A 119.9 . .
C50 C51 H51A 119.9 . .
C51 C52 C60 116.6(14) . .
C51 C52 C53 123.4(13) . .
C60 C52 C53 120.0(12) . .
C54 C53 C52 121.4(12) . .
C54 C53 H53A 119.3 . .
C52 C53 H53A 119.3 . .
C53 C54 C55 121.5(13) . .
C53 C54 H54A 119.2 . .
C55 C54 H54A 119.2 . .
C59 C55 C56 117.7(9) . .
C59 C55 C54 117.5(11) . .
C56 C55 C54 124.7(11) . .
C57 C56 C55 121.0(9) . .
C57 C56 H56A 119.5 . .
C55 C56 H56A 119.5 . .
C56 C57 C58 119.3(10) . .
C56 C57 H57A 120.4 . .
C58 C57 H57A 120.4 . .
N8 C58 C57 121.5(10) . .
N8 C58 H58A 119.3 . .
C57 C58 H58A 119.3 . .
N8 C59 C55 118.6(9) . .
N8 C59 C60 118.0(8) . .
C55 C59 C60 123.3(9) . .
N7 C60 C59 119.9(8) . .
N7 C60 C52 123.9(11) . .
C59 C60 C52 116.2(10) . .
C1 O1 Tb2 125.9(4) . .
C1 O1 Tb1 124.2(4) . .
Tb2 O1 Tb1 109.95(16) . .
S1 O2 Tb1 138.4(2) . .
S1 O4 O4W 118.5(3) . .
S3 O8 Tb2 140.1(3) . .
S3 O9 O5W 130.1(5) . .
C7 O11 Tb1 125.7(4) . .
C7 O11 Tb2 121.7(4) . .
Tb1 O11 Tb2 112.58(16) . .
S4 O12 Tb1 137.4(3) . .
S4 O14 O4W 119.1(3) . .
S5 O16 O9W 123.1(6) . .
S6 O18 Tb2 136.3(3) . .
S6 O20 O2W 126.6(3) . .
Tb1 O1W O5 121.7(3) . 2_645
Tb1 O1W O6W 124.7(3) . .
O5 O1W O6W 110.6(3) 2_645 .
Tb1 O1W O2W 53.41(15) . .
O5 O1W O2W 74.8(2) 2_645 .
O6W O1W O2W 170.8(3) . .
Tb1 O2W O10W 138.1(4) . 2_655
Tb1 O2W O20 116.7(2) . .
O10W O2W O20 102.9(3) 2_655 .
Tb1 O2W O1W 54.38(15) . .
O10W O2W O1W 113.9(3) 2_655 .
O20 O2W O1W 92.2(2) . .
Tb2 O3W O7W 110.4(3) . .
Tb2 O3W O11W 126.2(4) . .
O7W O3W O11W 111.2(4) . .
Tb2 O3W O4W 55.68(14) . .
O7W O3W O4W 72.3(3) . .
O11W O3W O4W 173.0(4) . .
Tb2 O4W O3W 53.95(14) . .
Tb2 O4W O4 118.8(2) . .
O3W O4W O4 171.9(2) . .
Tb2 O4W O14 117.0(2) . .
O3W O4W O14 86.9(2) . .
O4 O4W O14 100.6(2) . .
O5W O5W O9 105.2(5) 3_676 .
O5W O5W O6W 132.5(6) 3_676 2_655
O9 O5W O6W 112.4(4) . 2_655
O1W O6W O8W 121.7(4) . .
O3W O7W O6 127.2(4) . 2_545
O6W O8W O10W 170.6(5) . .
O16 O9W O4 108.9(4) . 2_545
O12W O11W O3W 132.2(9) 4_576 .
O13W O13W O3 122.7(19) 3_575 3_575

loop_
_geom_bond_atom_site_label_1
_geom_bond_atom_site_label_2
_geom_bond_distance
_geom_bond_site_symmetry_2
Tb1 O12 2.324(4) .
Tb1 O11 2.350(4) .
Tb1 O2W 2.361(5) .
Tb1 O2 2.365(4) .
Tb1 O1W 2.390(5) .
Tb1 O1 2.417(4) .
Tb1 N1 2.534(6) .
Tb1 N2 2.542(6) .
Tb1 Tb2 3.9432(9) .
Tb2 O18 2.306(4) .
Tb2 O8 2.335(4) .
Tb2 O3W 2.362(5) .
Tb2 O11 2.390(4) .
Tb2 O1 2.398(4) .
Tb2 O4W 2.413(4) .
Tb2 N4 2.531(6) .
Tb2 N3 2.578(6) .
S1 O3 1.437(5) .
S1 O4 1.454(5) .
S1 O2 1.466(4) .
S1 C2 1.771(6) .
S2 O7 1.406(6) .
S2 O5 1.425(6) .
S2 O6 1.460(7) .
S2 C4 1.770(7) .
S3 O9 1.431(6) .
S3 O10 1.451(6) .
S3 O8 1.457(5) .
S3 C6 1.781(6) .
S4 O13 1.438(5) .
S4 O14 1.448(5) .
S4 O12 1.473(5) .
S4 C8 1.768(6) .
S5 O17 1.403(6) .
S5 O15 1.407(8) .
S5 O16 1.441(8) .
S5 C10 1.766(7) .
S6 O19 1.430(5) .
S6 O20 1.445(6) .
S6 O18 1.475(5) .
S6 C12 1.763(6) .
N1 C13 1.341(9) .
N1 C24 1.365(9) .
N2 C22 1.336(9) .
N2 C23 1.364(9) .
N3 C25 1.326(10) .
N3 C36 1.350(10) .
N4 C34 1.338(9) .
N4 C35 1.367(9) .
N5 C37 1.35(2) .
N5 C48 1.372(19) .
N6 C47 1.362(17) .
N6 C46 1.45(2) .
N7 C49 1.335(13) .
N7 C60 1.338(12) .
N8 C58 1.316(11) .
N8 C59 1.373(10) .
C1 O1 1.331(7) .
C1 C6 1.402(8) .
C1 C2 1.406(8) .
C2 C3 1.383(8) .
C3 C4 1.390(9) .
C3 H3A 0.9300 .
C4 C5 1.379(9) .
C5 C6 1.385(9) .
C5 H5A 0.9300 .
C7 O11 1.340(7) .
C7 C12 1.406(8) .
C7 C8 1.415(8) .
C8 C9 1.389(8) .
C9 C10 1.382(9) .
C9 H9A 0.9300 .
C10 C11 1.383(9) .
C11 C12 1.391(8) .
C11 H11A 0.9300 .
C13 C14 1.389(10) .
C13 H13A 0.9300 .
C14 C15 1.368(12) .
C14 H14A 0.9300 .
C15 C16 1.389(12) .
C15 H15A 0.9300 .
C16 C24 1.421(10) .
C16 C17 1.435(11) .
C17 C18 1.335(13) .
C17 H17A 0.9300 .
C18 C19 1.430(12) .
C18 H18A 0.9300 .
C19 C20 1.398(12) .
C19 C23 1.410(9) .
C20 C21 1.363(13) .
C20 H20A 0.9300 .
C21 C22 1.411(10) .
C21 H21A 0.9300 .
C22 H22A 0.9300 .
C23 C24 1.422(10) .
C25 C26 1.404(12) .
C25 H25A 0.9300 .
C26 C27 1.336(14) .
C26 H26A 0.9300 .
C27 C28 1.419(13) .
C27 H27A 0.9300 .
C28 C36 1.405(10) .
C28 C29 1.421(14) .
C29 C30 1.342(15) .
C29 H29A 0.9300 .
C30 C31 1.431(12) .
C30 H30A 0.9300 .
C31 C32 1.398(12) .
C31 C35 1.412(10) .
C32 C33 1.361(12) .
C32 H32A 0.9300 .
C33 C34 1.398(11) .
C33 H33A 0.9300 .
C34 H34A 0.9300 .
C35 C36 1.430(11) .
C37 C38 1.44(2) .
C37 H37A 0.9300 .
C38 C39 1.35(2) .
C38 H38A 0.9300 .
C39 C40 1.44(2) .
C39 H39A 0.9300 .
C40 C48 1.320(18) .
C40 C41 1.34(2) .
C41 C42 1.53(3) .
C41 H41A 0.9300 .
C42 C43 1.42(2) .
C42 H42A 0.9300 .
C43 C47 1.300(18) .
C43 C44 1.42(4) .
C44 C45 1.10(9) .
C44 H44A 0.9300 .
C45 C46 1.58(4) .
C45 H45A 0.9300 .
C46 H46A 0.9300 .
C47 C48 1.492(19) .
C49 C50 1.39(2) .
C49 H49A 0.9300 .
C50 C51 1.37(2) .
C50 H50A 0.9300 .
C51 C52 1.36(2) .
C51 H51A 0.9300 .
C52 C60 1.425(13) .
C52 C53 1.43(2) .
C53 C54 1.33(2) .
C53 H53A 0.9300 .
C54 C55 1.421(15) .
C54 H54A 0.9300 .
C55 C59 1.398(12) .
C55 C56 1.406(14) .
C56 C57 1.344(14) .
C56 H56A 0.9300 .
C57 C58 1.366(13) .
C57 H57A 0.9300 .
C58 H58A 0.9300 .
C59 C60 1.422(13) .
O4 O4W 2.758(7) .
O9 O5W 2.790(10) .
O14 O4W 2.795(7) .
O16 O9W 2.749(16) .
O20 O2W 2.728(8) .
O1W O5 2.643(8) 2_645
O1W O6W 2.733(10) .
O1W O2W 2.800(8) .
O2W O10W 2.680(13) 2_655
O3W O7W 2.649(8) .
O3W O11W 2.683(11) .
O3W O4W 2.751(7) .
O5W O5W 2.717(19) 3_676
O5W O6W 2.804(13) 2_655
O6W O8W 2.762(14) .
O7W O6 2.734(10) 2_545
O8W O10W 2.764(15) .
O9W O4 2.778(11) 2_545
O11W O12W 2.65(2) 4_576
O13W O13W 2.55(6) 3_575
O13W O3 2.79(2) 3_575
